data_7224326
loop_
_publ_author_name
'Suhonen, Aku'
'Kortelainen, Minna'
'Nauha, Elisa'
'Yliniemel\"a-Sipari, Sanna'
'Pihko, Petri M.'
'Nissinen, Maija'

_publ_section_title
;
 Conformational properties and folding analysis of a series of seven
 oligoamide foldamers
;
_journal_issue 11
_journal_name_full CrystEngComm
_journal_page_first 2005
_journal_paper_doi 10.1039/C5CE02458G
_journal_volume 18
_journal_year 2016
_chemical_formula_moiety 'C26 H20 N4 O3, C4 H9 N O'
_chemical_formula_sum 'C30 H29 N5 O4'
_chemical_formula_weight 523.58
_chemical_name_systematic
; 
 ? 
;
_space_group_IT_number 2
_symmetry_cell_setting triclinic
_symmetry_space_group_name_Hall '-P 1'
_symmetry_space_group_name_H-M 'P -1'
_atom_sites_solution_hydrogens geom
_atom_sites_solution_primary direct
_atom_sites_solution_secondary difmap
_audit_creation_method SHELXL-97
_audit_update_record
;
2015-11-12 deposited with the CCDC.
2016-02-12 downloaded from the CCDC.
;
_cell_angle_alpha 68.849(2)
_cell_angle_beta 80.180(3)
_cell_angle_gamma 86.555(3)
_cell_formula_units_Z 2
_cell_length_a 8.1890(2)
_cell_length_b 12.1939(3)
_cell_length_c 14.5599(3)
_cell_measurement_temperature 173(2)
_cell_volume 1336.08(6)
_computing_structure_refinement 'SHELXL-97 (Sheldrick, 1997)'
_computing_structure_solution 'SHELXS-97 (Sheldrick, 1990)'
_diffrn_ambient_temperature 173(2)
_diffrn_measured_fraction_theta_full 0.923
_diffrn_measured_fraction_theta_max 0.923
_diffrn_measurement_device_type 'KappaCCD, Cu, APEX II'
_diffrn_radiation_monochromator graphite
_diffrn_radiation_source 'fine-focus sealed tube'
_diffrn_radiation_type CuK\a
_diffrn_radiation_wavelength 1.54178
_diffrn_reflns_av_R_equivalents 0.0588
_diffrn_reflns_av_sigmaI/netI 0.0576
_diffrn_reflns_limit_h_max 9
_diffrn_reflns_limit_h_min -9
_diffrn_reflns_limit_k_max 14
_diffrn_reflns_limit_k_min -14
_diffrn_reflns_limit_l_max 16
_diffrn_reflns_limit_l_min -16
_diffrn_reflns_number 6464
_diffrn_reflns_theta_full 66.52
_diffrn_reflns_theta_max 66.52
_diffrn_reflns_theta_min 3.30
_exptl_absorpt_coefficient_mu 0.718
_exptl_absorpt_correction_T_max 0.9317
_exptl_absorpt_correction_T_min 0.8697
_exptl_absorpt_correction_type multi-scan
_exptl_absorpt_process_details
;
Denzo (otwinowski, Borek, Majewski & Minor, 2003) 
;
_exptl_crystal_colour colorless
_exptl_crystal_density_diffrn 1.301
_exptl_crystal_density_method 'not measured'
_exptl_crystal_description block
_exptl_crystal_F_000 552
_exptl_crystal_size_max 0.20
_exptl_crystal_size_mid 0.12
_exptl_crystal_size_min 0.10
_refine_diff_density_max 0.165
_refine_diff_density_min -0.182
_refine_diff_density_rms 0.046
_refine_ls_extinction_method none
_refine_ls_goodness_of_fit_ref 1.027
_refine_ls_hydrogen_treatment mixed
_refine_ls_matrix_type full
_refine_ls_number_parameters 380
_refine_ls_number_reflns 4349
_refine_ls_number_restraints 0
_refine_ls_restrained_S_all 1.027
_refine_ls_R_factor_all 0.0813
_refine_ls_R_factor_gt 0.0512
_refine_ls_shift/su_max 0.000
_refine_ls_shift/su_mean 0.000
_refine_ls_structure_factor_coef Fsqd
_refine_ls_weighting_details 'calc w=1/[\s^2^(Fo^2^)+(0.0601P)^2^+0.3024P] where P=(Fo^2^+2Fc^2^)/3'
_refine_ls_weighting_scheme calc
_refine_ls_wR_factor_gt 0.1195
_refine_ls_wR_factor_ref 0.1369
_reflns_number_gt 2990
_reflns_number_total 4349
_reflns_threshold_expression >2sigma(I)
_cod_data_source_file c5ce02458g2.cif
_cod_data_source_block 2-DMA-at
_cod_depositor_comments 'Adding full bibliography for 7224320--7224336.cif.'
_cod_original_cell_volume 1336.08(5)
_cod_original_sg_symbol_H-M P-1
_cod_database_code 7224326

loop_
_symmetry_equiv_pos_as_xyz
'x, y, z'
'-x, -y, -z'

loop_
_atom_site_label
_atom_site_type_symbol
_atom_site_fract_x
_atom_site_fract_y
_atom_site_fract_z
_atom_site_U_iso_or_equiv
_atom_site_adp_type
_atom_site_occupancy
_atom_site_symmetry_multiplicity
_atom_site_calc_flag
_atom_site_refinement_flags
_atom_site_disorder_assembly
_atom_site_disorder_group
O1 O 0.1702(2) 0.70331(14) 0.75552(12) 0.0458(4) Uani 1 1 d . . .
O2 O 0.2627(2) 1.01715(15) 0.88597(13) 0.0568(5) Uani 1 1 d . . .
O3 O 0.2842(3) 1.04681(16) 0.39353(13) 0.0642(6) Uani 1 1 d . . .
N1 N 0.2730(2) 0.61135(18) 0.89990(14) 0.0385(5) Uani 1 1 d . . .
H1N H 0.330(3) 0.548(2) 0.9298(18) 0.046 Uiso 1 1 d . . .
N2 N 0.2018(3) 0.86042(18) 0.84593(15) 0.0454(5) Uani 1 1 d . . .
H2N H 0.195(3) 0.838(2) 0.7967(19) 0.055 Uiso 1 1 d . . .
N3 N 0.1693(3) 0.89191(19) 0.52969(16) 0.0477(5) Uani 1 1 d . . .
H3N H 0.157(3) 0.865(2) 0.598(2) 0.057 Uiso 1 1 d . . .
N4 N 0.2647(2) 0.98862(17) 0.65178(14) 0.0423(5) Uani 1 1 d . . .
C1 C 0.5337(3) 0.5191(2) 0.78430(19) 0.0492(6) Uani 1 1 d . . .
H1 H 0.5669 0.5325 0.8388 0.059 Uiso 1 1 calc R . .
C2 C 0.6350(3) 0.4555(3) 0.7351(2) 0.0568(7) Uani 1 1 d . . .
H2 H 0.7388 0.4273 0.7551 0.068 Uiso 1 1 calc R . .
C3 C 0.5867(3) 0.4328(2) 0.65735(19) 0.0527(7) Uani 1 1 d . . .
H3 H 0.6560 0.3883 0.6246 0.063 Uiso 1 1 calc R . .
C4 C 0.4361(3) 0.4756(2) 0.62752(18) 0.0470(6) Uani 1 1 d . . .
H4 H 0.4007 0.4587 0.5752 0.056 Uiso 1 1 calc R . .
C5 C 0.3376(3) 0.5426(2) 0.67370(17) 0.0403(6) Uani 1 1 d . . .
H5 H 0.2373 0.5751 0.6507 0.048 Uiso 1 1 calc R . .
C6 C 0.3841(3) 0.56307(19) 0.75401(16) 0.0364(5) Uani 1 1 d . . .
C7 C 0.2674(3) 0.6322(2) 0.80288(17) 0.0373(5) Uani 1 1 d . . .
C8 C 0.1657(3) 0.6593(2) 0.96424(16) 0.0381(5) Uani 1 1 d . . .
C9 C 0.0975(3) 0.5805(2) 1.05743(17) 0.0467(6) Uani 1 1 d . . .
H9 H 0.1185 0.4987 1.0740 0.056 Uiso 1 1 calc R . .
C10 C -0.0013(3) 0.6209(3) 1.12650(19) 0.0534(7) Uani 1 1 d . . .
H10 H -0.0459 0.5669 1.1903 0.064 Uiso 1 1 calc R . .
C11 C -0.0342(3) 0.7390(3) 1.10222(19) 0.0522(7) Uani 1 1 d . . .
H11 H -0.1030 0.7661 1.1492 0.063 Uiso 1 1 calc R . .
C12 C 0.0314(3) 0.8181(2) 1.01070(19) 0.0485(6) Uani 1 1 d . . .
H12 H 0.0070 0.8995 0.9946 0.058 Uiso 1 1 calc R . .
C13 C 0.1345(3) 0.7795(2) 0.94062(17) 0.0405(6) Uani 1 1 d . . .
C14 C 0.2549(3) 0.9712(2) 0.82409(18) 0.0447(6) Uani 1 1 d . . .
C15 C 0.3087(3) 1.0359(2) 0.71439(18) 0.0439(6) Uani 1 1 d . . .
C16 C 0.3989(3) 1.1398(2) 0.6811(2) 0.0496(7) Uani 1 1 d . . .
H16 H 0.4281 1.1707 0.7274 0.060 Uiso 1 1 calc R . .
C17 C 0.4451(4) 1.1973(2) 0.5801(2) 0.0550(7) Uani 1 1 d . . .
H17 H 0.5091 1.2673 0.5556 0.066 Uiso 1 1 calc R . .
C18 C 0.3966(3) 1.1512(2) 0.5147(2) 0.0524(7) Uani 1 1 d . . .
H18 H 0.4242 1.1901 0.4446 0.063 Uiso 1 1 calc R . .
C19 C 0.3067(3) 1.0469(2) 0.55392(18) 0.0433(6) Uani 1 1 d . . .
C20 C 0.2521(3) 0.9951(2) 0.48408(19) 0.0476(6) Uani 1 1 d . . .
C21 C 0.1034(3) 0.8234(2) 0.48408(18) 0.0457(6) Uani 1 1 d . . .
C22 C 0.0081(3) 0.7256(2) 0.5461(2) 0.0518(7) Uani 1 1 d . . .
H22 H -0.0126 0.7079 0.6161 0.062 Uiso 1 1 calc R . .
C23 C -0.0565(4) 0.6542(3) 0.5057(2) 0.0640(8) Uani 1 1 d . . .
H23 H -0.1198 0.5869 0.5485 0.077 Uiso 1 1 calc R . .
C24 C -0.0302(4) 0.6795(3) 0.4040(2) 0.0657(8) Uani 1 1 d . . .
H24 H -0.0753 0.6304 0.3765 0.079 Uiso 1 1 calc R . .
C25 C 0.0616(4) 0.7761(3) 0.3434(2) 0.0648(8) Uani 1 1 d . . .
H25 H 0.0796 0.7940 0.2733 0.078 Uiso 1 1 calc R . .
C26 C 0.1293(4) 0.8488(3) 0.3818(2) 0.0581(7) Uani 1 1 d . . .
H26 H 0.1930 0.9155 0.3383 0.070 Uiso 1 1 calc R . .
O100 O 0.3817(2) 0.37932(15) 0.02461(14) 0.0546(5) Uani 1 1 d . . .
N30A N 0.3774(8) 0.1871(5) 0.0532(6) 0.0518(16) Uani 0.670(16) 1 d P A 1
C30A C 0.3342(7) 0.2795(5) 0.0832(5) 0.042(2) Uani 0.670(16) 1 d P A 1
C31A C 0.4785(4) 0.2133(3) -0.0472(2) 0.0704(9) Uani 0.670(16) 1 d P A 1
H31A H 0.5075 0.2970 -0.0760 0.106 Uiso 0.670(16) 1 calc PR A 1
H31B H 0.4146 0.1940 -0.0905 0.106 Uiso 0.670(16) 1 calc PR A 1
H31C H 0.5800 0.1661 -0.0414 0.106 Uiso 0.670(16) 1 calc PR A 1
C32A C 0.3179(4) 0.0656(2) 0.1160(3) 0.0740(9) Uani 0.670(16) 1 d P A 1
H32A H 0.3579 0.0414 0.1802 0.111 Uiso 0.670(16) 1 calc PR A 1
H32B H 0.3604 0.0113 0.0817 0.111 Uiso 0.670(16) 1 calc PR A 1
H32C H 0.1965 0.0642 0.1275 0.111 Uiso 0.670(16) 1 calc PR A 1
C33A C 0.2311(4) 0.2466(3) 0.1855(2) 0.0716(9) Uani 0.670(16) 1 d P A 1
H33A H 0.3006 0.2056 0.2362 0.107 Uiso 0.670(16) 1 calc PR A 1
H33B H 0.1402 0.1949 0.1907 0.107 Uiso 0.670(16) 1 calc PR A 1
H33C H 0.1855 0.3179 0.1963 0.107 Uiso 0.670(16) 1 calc PR A 1
N30B N 0.3129(16) 0.1882(10) 0.1057(12) 0.054(4) Uani 0.330(16) 1 d P A 2
C30B C 0.3908(14) 0.2682(12) 0.0261(12) 0.047(4) Uani 0.330(16) 1 d P A 2
C31B C 0.4785(4) 0.2133(3) -0.0472(2) 0.0704(9) Uani 0.330(16) 1 d P A 2
H31D H 0.5237 0.2755 -0.1097 0.106 Uiso 0.330(16) 1 calc PR A 2
H31E H 0.3995 0.1657 -0.0605 0.106 Uiso 0.330(16) 1 calc PR A 2
H31F H 0.5689 0.1631 -0.0189 0.106 Uiso 0.330(16) 1 calc PR A 2
C32B C 0.3179(4) 0.0656(2) 0.1160(3) 0.0740(9) Uani 0.330(16) 1 d P A 2
H32D H 0.2971 0.0584 0.0541 0.111 Uiso 0.330(16) 1 calc PR A 2
H32E H 0.2327 0.0221 0.1713 0.111 Uiso 0.330(16) 1 calc PR A 2
H32F H 0.4273 0.0331 0.1298 0.111 Uiso 0.330(16) 1 calc PR A 2
C33B C 0.2311(4) 0.2466(3) 0.1855(2) 0.0716(9) Uani 0.330(16) 1 d P A 2
H33D H 0.2836 0.2144 0.2454 0.107 Uiso 0.330(16) 1 calc PR A 2
H33E H 0.1122 0.2291 0.2035 0.107 Uiso 0.330(16) 1 calc PR A 2
H33F H 0.2476 0.3320 0.1564 0.107 Uiso 0.330(16) 1 calc PR A 2

loop_
_atom_site_aniso_label
_atom_site_aniso_U_11
_atom_site_aniso_U_22
_atom_site_aniso_U_33
_atom_site_aniso_U_23
_atom_site_aniso_U_13
_atom_site_aniso_U_12
O1 0.0562(11) 0.0471(10) 0.0431(9) -0.0231(8) -0.0199(8) 0.0115(8)
O2 0.0743(13) 0.0543(11) 0.0562(11) -0.0339(9) -0.0165(9) -0.0008(9)
O3 0.0965(16) 0.0521(12) 0.0423(11) -0.0105(9) -0.0209(10) 0.0004(10)
N1 0.0454(12) 0.0395(11) 0.0340(11) -0.0157(9) -0.0114(9) 0.0065(9)
N2 0.0621(14) 0.0426(12) 0.0393(12) -0.0214(10) -0.0154(10) 0.0058(10)
N3 0.0573(14) 0.0505(14) 0.0402(11) -0.0185(10) -0.0164(10) 0.0035(11)
N4 0.0476(12) 0.0386(11) 0.0465(12) -0.0192(10) -0.0169(9) 0.0090(9)
C1 0.0448(15) 0.0619(17) 0.0500(15) -0.0291(13) -0.0117(12) 0.0018(13)
C2 0.0447(16) 0.076(2) 0.0628(17) -0.0388(15) -0.0160(13) 0.0133(14)
C3 0.0445(16) 0.0637(18) 0.0579(16) -0.0355(14) 0.0010(12) 0.0004(13)
C4 0.0470(15) 0.0569(16) 0.0436(14) -0.0269(12) -0.0029(11) -0.0050(12)
C5 0.0401(14) 0.0437(14) 0.0384(13) -0.0161(11) -0.0062(10) -0.0010(11)
C6 0.0406(13) 0.0339(12) 0.0349(12) -0.0125(10) -0.0049(10) -0.0023(10)
C7 0.0420(14) 0.0343(13) 0.0383(13) -0.0151(10) -0.0084(11) -0.0010(11)
C8 0.0401(14) 0.0429(14) 0.0368(13) -0.0185(11) -0.0123(10) 0.0034(11)
C9 0.0513(16) 0.0525(16) 0.0398(14) -0.0190(12) -0.0100(11) -0.0028(12)
C10 0.0525(16) 0.072(2) 0.0410(14) -0.0257(14) -0.0047(12) -0.0108(14)
C11 0.0431(15) 0.079(2) 0.0477(16) -0.0383(15) -0.0083(12) 0.0018(14)
C12 0.0499(16) 0.0573(17) 0.0510(15) -0.0312(13) -0.0190(12) 0.0119(13)
C13 0.0447(14) 0.0475(15) 0.0363(13) -0.0204(11) -0.0141(11) 0.0043(11)
C14 0.0496(15) 0.0419(15) 0.0509(15) -0.0232(12) -0.0189(12) 0.0094(12)
C15 0.0500(15) 0.0370(14) 0.0510(15) -0.0205(12) -0.0184(12) 0.0125(11)
C16 0.0575(17) 0.0416(15) 0.0597(17) -0.0260(13) -0.0200(13) 0.0064(12)
C17 0.0645(19) 0.0377(14) 0.0632(18) -0.0164(13) -0.0150(14) 0.0002(13)
C18 0.0646(18) 0.0397(15) 0.0503(15) -0.0118(12) -0.0150(13) 0.0099(13)
C19 0.0494(15) 0.0363(13) 0.0455(15) -0.0138(11) -0.0165(11) 0.0102(11)
C20 0.0540(16) 0.0438(15) 0.0450(16) -0.0135(13) -0.0171(12) 0.0118(12)
C21 0.0448(15) 0.0547(16) 0.0443(14) -0.0225(12) -0.0181(11) 0.0108(12)
C22 0.0465(16) 0.0628(18) 0.0512(15) -0.0237(14) -0.0158(12) 0.0053(13)
C23 0.0489(17) 0.076(2) 0.078(2) -0.0368(17) -0.0148(15) -0.0065(14)
C24 0.0526(18) 0.088(2) 0.078(2) -0.0506(19) -0.0253(16) 0.0060(17)
C25 0.064(2) 0.088(2) 0.0566(17) -0.0389(17) -0.0232(15) 0.0121(18)
C26 0.0640(19) 0.0705(19) 0.0488(16) -0.0277(14) -0.0195(13) 0.0027(15)
O100 0.0634(12) 0.0400(11) 0.0566(11) -0.0090(10) -0.0165(9) -0.0034(9)
N30A 0.062(3) 0.036(3) 0.058(4) -0.015(3) -0.015(3) 0.002(2)
C30A 0.038(3) 0.046(4) 0.044(3) -0.014(3) -0.016(2) 0.006(2)
C31A 0.085(2) 0.071(2) 0.0648(19) -0.0376(16) -0.0096(16) 0.0056(17)
C32A 0.089(2) 0.0368(16) 0.089(2) -0.0094(15) -0.0249(19) 0.0017(15)
C33A 0.072(2) 0.080(2) 0.0481(16) -0.0100(15) -0.0047(15) 0.0101(17)
N30B 0.059(6) 0.038(7) 0.066(8) -0.014(5) -0.024(6) 0.002(4)
C30B 0.042(6) 0.043(8) 0.058(9) -0.015(6) -0.018(6) 0.006(4)
C31B 0.085(2) 0.071(2) 0.0648(19) -0.0376(16) -0.0096(16) 0.0056(17)
C32B 0.089(2) 0.0368(16) 0.089(2) -0.0094(15) -0.0249(19) 0.0017(15)
C33B 0.072(2) 0.080(2) 0.0481(16) -0.0100(15) -0.0047(15) 0.0101(17)

loop_
_atom_type_symbol
_atom_type_description
_atom_type_scat_dispersion_real
_atom_type_scat_dispersion_imag
_atom_type_scat_source
C C 0.0181 0.0091 'International Tables Vol C Tables 4.2.6.8 and 6.1.1.4'
H H 0.0000 0.0000 'International Tables Vol C Tables 4.2.6.8 and 6.1.1.4'
N N 0.0311 0.0180 'International Tables Vol C Tables 4.2.6.8 and 6.1.1.4'
O O 0.0492 0.0322 'International Tables Vol C Tables 4.2.6.8 and 6.1.1.4'

loop_
_geom_angle_atom_site_label_1
_geom_angle_atom_site_label_2
_geom_angle_atom_site_label_3
_geom_angle
C7 N1 C8 126.8(2)
C7 N1 H1N 115.1(16)
C8 N1 H1N 115.9(16)
C14 N2 C13 127.5(2)
C14 N2 H2N 117.6(18)
C13 N2 H2N 114.4(18)
C20 N3 C21 127.5(2)
C20 N3 H3N 114.0(17)
C21 N3 H3N 118.4(17)
C19 N4 C15 117.7(2)
C6 C1 C2 120.0(2)
C6 C1 H1 120.0
C2 C1 H1 120.0
C3 C2 C1 120.7(2)
C3 C2 H2 119.6
C1 C2 H2 119.6
C2 C3 C4 119.4(2)
C2 C3 H3 120.3
C4 C3 H3 120.3
C5 C4 C3 120.1(2)
C5 C4 H4 119.9
C3 C4 H4 119.9
C4 C5 C6 120.5(2)
C4 C5 H5 119.7
C6 C5 H5 119.7
C1 C6 C5 119.1(2)
C1 C6 C7 123.5(2)
C5 C6 C7 117.3(2)
O1 C7 N1 122.9(2)
O1 C7 C6 120.5(2)
N1 C7 C6 116.6(2)
C9 C8 C13 119.5(2)
C9 C8 N1 116.8(2)
C13 C8 N1 123.6(2)
C10 C9 C8 120.4(2)
C10 C9 H9 119.8
C8 C9 H9 119.8
C11 C10 C9 120.0(3)
C11 C10 H10 120.0
C9 C10 H10 120.0
C12 C11 C10 120.6(2)
C12 C11 H11 119.7
C10 C11 H11 119.7
C11 C12 C13 120.4(2)
C11 C12 H12 119.8
C13 C12 H12 119.8
C8 C13 C12 119.2(2)
C8 C13 N2 120.0(2)
C12 C13 N2 120.7(2)
O2 C14 N2 125.0(2)
O2 C14 C15 121.5(2)
N2 C14 C15 113.5(2)
N4 C15 C16 122.6(2)
N4 C15 C14 116.8(2)
C16 C15 C14 120.5(2)
C17 C16 C15 119.0(2)
C17 C16 H16 120.5
C15 C16 H16 120.5
C16 C17 C18 118.9(3)
C16 C17 H17 120.6
C18 C17 H17 120.6
C17 C18 C19 118.5(2)
C17 C18 H18 120.7
C19 C18 H18 120.7
N4 C19 C18 123.2(2)
N4 C19 C20 117.3(2)
C18 C19 C20 119.5(2)
O3 C20 N3 125.4(2)
O3 C20 C19 119.8(2)
N3 C20 C19 114.9(2)
C26 C21 C22 118.9(3)
C26 C21 N3 123.5(3)
C22 C21 N3 117.6(2)
C23 C22 C21 120.1(3)
C23 C22 H22 120.0
C21 C22 H22 120.0
C24 C23 C22 120.9(3)
C24 C23 H23 119.6
C22 C23 H23 119.6
C25 C24 C23 118.9(3)
C25 C24 H24 120.6
C23 C24 H24 120.6
C24 C25 C26 121.6(3)
C24 C25 H25 119.2
C26 C25 H25 119.2
C21 C26 C25 119.7(3)
C21 C26 H26 120.2
C25 C26 H26 120.2
C30A O100 C30B 41.9(5)
C30A N30A C31A 117.1(7)
C30A N30A C32A 121.3(8)
C31A N30A C32A 121.5(5)
O100 C30A N30A 117.7(9)
O100 C30A C33A 128.1(6)
N30A C30A C33A 114.2(6)
N30A C31A H31A 109.5
N30A C31A H31B 109.5
H31A C31A H31B 109.5
N30A C31A H31C 109.5
H31A C31A H31C 109.5
H31B C31A H31C 109.5
N30A C32A H32A 109.5
N30A C32A H32B 109.5
H32A C32A H32B 109.5
N30A C32A H32C 109.5
H32A C32A H32C 109.5
H32B C32A H32C 109.5
C30A C33A H33A 109.5
C30A C33A H33B 109.5
H33A C33A H33B 109.5
C30A C33A H33C 109.5
H33A C33A H33C 109.5
H33B C33A H33C 109.5
N30B C30B O100 116.6(19)

loop_
_geom_bond_atom_site_label_1
_geom_bond_atom_site_label_2
_geom_bond_distance
O1 C7 1.238(3)
O2 C14 1.232(3)
O3 C20 1.228(3)
N1 C7 1.351(3)
N1 C8 1.430(3)
N1 H1N 0.88(2)
N2 C14 1.352(3)
N2 C13 1.415(3)
N2 H2N 0.86(3)
N3 C20 1.353(3)
N3 C21 1.416(3)
N3 H3N 0.91(3)
N4 C19 1.336(3)
N4 C15 1.345(3)
C1 C6 1.384(3)
C1 C2 1.387(3)
C1 H1 0.9500
C2 C3 1.380(4)
C2 H2 0.9500
C3 C4 1.387(4)
C3 H3 0.9500
C4 C5 1.379(3)
C4 H4 0.9500
C5 C6 1.396(3)
C5 H5 0.9500
C6 C7 1.495(3)
C8 C9 1.394(3)
C8 C13 1.397(3)
C9 C10 1.394(4)
C9 H9 0.9500
C10 C11 1.375(4)
C10 H10 0.9500
C11 C12 1.373(4)
C11 H11 0.9500
C12 C13 1.408(3)
C12 H12 0.9500
C14 C15 1.503(3)
C15 C16 1.390(4)
C16 C17 1.377(4)
C16 H16 0.9500
C17 C18 1.387(4)
C17 H17 0.9500
C18 C19 1.389(4)
C18 H18 0.9500
C19 C20 1.512(4)
C21 C26 1.387(3)
C21 C22 1.393(4)
C22 C23 1.384(4)
C22 H22 0.9500
C23 C24 1.380(4)
C23 H23 0.9500
C24 C25 1.364(4)
C24 H24 0.9500
C25 C26 1.389(4)
C25 H25 0.9500
C26 H26 0.9500
O100 C30A 1.247(6)
O100 C30B 1.345(15)
N30A C30A 1.356(13)
N30A C31A 1.486(9)
N30A C32A 1.492(7)
C30A C33A 1.508(8)
C31A H31A 0.9800
C31A H31B 0.9800
C31A H31C 0.9800
C32A H32A 0.9800
C32A H32B 0.9800
C32A H32C 0.9800
C33A H33A 0.9800
C33A H33B 0.9800
C33A H33C 0.9800
N30B C30B 1.31(3)

loop_
_geom_hbond_atom_site_label_D
_geom_hbond_atom_site_label_H
_geom_hbond_atom_site_label_A
_geom_hbond_distance_DH
_geom_hbond_distance_HA
_geom_hbond_distance_DA
_geom_hbond_angle_DHA
_geom_hbond_site_symmetry_A
N1 H1N O100 0.88(2) 2.09(3) 2.939(3) 160(2) 1_556
N2 H2N N4 0.86(3) 2.25(3) 2.667(3) 110(2) .
N2 H2N O1 0.86(3) 1.98(3) 2.732(3) 146(2) .
N3 H3N N4 0.91(3) 2.22(3) 2.694(3) 112(2) .
N3 H3N O1 0.91(3) 2.45(3) 3.263(3) 149(2) .

loop_
_geom_torsion_atom_site_label_1
_geom_torsion_atom_site_label_2
_geom_torsion_atom_site_label_3
_geom_torsion_atom_site_label_4
_geom_torsion
C6 C1 C2 C3 -1.6(4)
C1 C2 C3 C4 0.9(4)
C2 C3 C4 C5 1.5(4)
C3 C4 C5 C6 -3.3(4)
C2 C1 C6 C5 -0.1(4)
C2 C1 C6 C7 179.9(2)
C4 C5 C6 C1 2.5(4)
C4 C5 C6 C7 -177.4(2)
C8 N1 C7 O1 4.3(4)
C8 N1 C7 C6 -174.8(2)
C1 C6 C7 O1 153.9(2)
C5 C6 C7 O1 -26.1(3)
C1 C6 C7 N1 -27.0(3)
C5 C6 C7 N1 153.0(2)
C7 N1 C8 C9 131.7(2)
C7 N1 C8 C13 -52.0(3)
C13 C8 C9 C10 0.1(3)
N1 C8 C9 C10 176.6(2)
C8 C9 C10 C11 1.1(4)
C9 C10 C11 C12 -0.9(4)
C10 C11 C12 C13 -0.5(4)
C9 C8 C13 C12 -1.5(3)
N1 C8 C13 C12 -177.8(2)
C9 C8 C13 N2 -179.4(2)
N1 C8 C13 N2 4.3(3)
C11 C12 C13 C8 1.7(4)
C11 C12 C13 N2 179.6(2)
C14 N2 C13 C8 -145.7(2)
C14 N2 C13 C12 36.4(4)
C13 N2 C14 O2 5.0(4)
C13 N2 C14 C15 -176.1(2)
C19 N4 C15 C16 -1.8(3)
C19 N4 C15 C14 177.9(2)
O2 C14 C15 N4 -166.8(2)
N2 C14 C15 N4 14.2(3)
O2 C14 C15 C16 12.9(4)
N2 C14 C15 C16 -166.1(2)
N4 C15 C16 C17 0.1(4)
C14 C15 C16 C17 -179.5(2)
C15 C16 C17 C18 1.6(4)
C16 C17 C18 C19 -1.7(4)
C15 N4 C19 C18 1.8(3)
C15 N4 C19 C20 -178.2(2)
C17 C18 C19 N4 0.0(4)
C17 C18 C19 C20 179.9(2)
C21 N3 C20 O3 -0.1(4)
C21 N3 C20 C19 179.9(2)
N4 C19 C20 O3 178.3(2)
C18 C19 C20 O3 -1.7(4)
N4 C19 C20 N3 -1.8(3)
C18 C19 C20 N3 178.3(2)
C20 N3 C21 C26 6.4(4)
C20 N3 C21 C22 -173.8(2)
C26 C21 C22 C23 1.2(4)
N3 C21 C22 C23 -178.7(2)
C21 C22 C23 C24 -1.1(4)
C22 C23 C24 C25 0.3(4)
C23 C24 C25 C26 0.3(5)
C22 C21 C26 C25 -0.6(4)
N3 C21 C26 C25 179.3(2)
C24 C25 C26 C21 -0.1(4)
C30B O100 C30A N30A 1.9(6)
C30B O100 C30A C33A -177.5(8)
C31A N30A C30A O100 0.2(5)
C32A N30A C30A O100 -176.5(3)
C31A N30A C30A C33A 179.7(3)
C32A N30A C30A C33A 3.1(5)
C30A O100 C30B N30B 3.0(5)
